data_7115829
loop_
_publ_author_name
'Xiaolei Zhang'
'Zhiwen Zhou'
'Hong Yan'

_publ_section_title
;
 Metal-metal redox synergy in selective B-H activation of
 ortho-carborane-9,12-dithiolate
;
_journal_name_full Chem.Commun.
_journal_page_first 13077
_journal_paper_doi 10.1039/C4cc06171C
_journal_volume 50
_journal_year 2014
_chemical_formula_sum 'C31 H42 B9 Cl4 P Rh2 S2'
_chemical_formula_weight 954.65
_chemical_name_systematic
; 
 ? 
;
_space_group_IT_number 14
_symmetry_cell_setting monoclinic
_symmetry_space_group_name_Hall '-P 2yn'
_symmetry_space_group_name_H-M 'P 1 21/n 1'
_atom_sites_solution_hydrogens geom
_atom_sites_solution_primary direct
_atom_sites_solution_secondary difmap
_audit_creation_method SHELXL-97
_cell_angle_alpha 90.00
_cell_angle_beta 100.007(2)
_cell_angle_gamma 90.00
_cell_formula_units_Z 4
_cell_length_a 10.1173(15)
_cell_length_b 18.265(3)
_cell_length_c 22.185(3)
_cell_measurement_temperature 291(2)
_cell_volume 4037.3(10)
_computing_structure_refinement 'SHELXL-97 (Sheldrick, 2008)'
_computing_structure_solution 'SHELXS-97 (Sheldrick, 2008)'
_diffrn_ambient_temperature 291(2)
_diffrn_measured_fraction_theta_full 0.997
_diffrn_measured_fraction_theta_max 0.997
_diffrn_radiation_monochromator graphite
_diffrn_radiation_source 'fine-focus sealed tube'
_diffrn_radiation_type MoK\a
_diffrn_radiation_wavelength 0.71073
_diffrn_reflns_av_R_equivalents 0.0114
_diffrn_reflns_av_sigmaI/netI 0.0316
_diffrn_reflns_limit_h_max 12
_diffrn_reflns_limit_h_min -12
_diffrn_reflns_limit_k_max 22
_diffrn_reflns_limit_k_min -17
_diffrn_reflns_limit_l_max 27
_diffrn_reflns_limit_l_min -26
_diffrn_reflns_number 30917
_diffrn_reflns_theta_full 26.00
_diffrn_reflns_theta_max 26.00
_diffrn_reflns_theta_min 1.86
_exptl_absorpt_coefficient_mu 1.249
_exptl_absorpt_correction_T_max 0.861
_exptl_absorpt_correction_T_min 0.840
_exptl_absorpt_correction_type multi-scan
_exptl_crystal_density_diffrn 1.571
_exptl_crystal_density_method 'not measured'
_exptl_crystal_F_000 1912
_exptl_crystal_size_max 0.14
_exptl_crystal_size_mid 0.13
_exptl_crystal_size_min 0.12
_refine_diff_density_max 0.359
_refine_diff_density_min -0.489
_refine_diff_density_rms 0.092
_refine_ls_extinction_method none
_refine_ls_goodness_of_fit_ref 1.037
_refine_ls_hydrogen_treatment constr
_refine_ls_matrix_type full
_refine_ls_number_parameters 448
_refine_ls_number_reflns 7918
_refine_ls_number_restraints 0
_refine_ls_restrained_S_all 1.037
_refine_ls_R_factor_all 0.0383
_refine_ls_R_factor_gt 0.0355
_refine_ls_shift/su_max 0.000
_refine_ls_shift/su_mean 0.000
_refine_ls_structure_factor_coef Fsqd
_refine_ls_weighting_details 'calc w=1/[\s^2^(Fo^2^)+(0.0600P)^2^+1.9900P] where P=(Fo^2^+2Fc^2^)/3'
_refine_ls_weighting_scheme calc
_refine_ls_wR_factor_gt 0.0956
_refine_ls_wR_factor_ref 0.0966
_reflns_number_gt 6950
_reflns_number_total 7918
_reflns_threshold_expression >2sigma(I)
_cod_data_source_file c4cc06171c2.cif
_cod_data_source_block 20120927a
_cod_original_sg_symbol_H-M P2(1)/n
_cod_database_code 7115829

loop_
_symmetry_equiv_pos_as_xyz
'x, y, z'
'-x+1/2, y+1/2, -z+1/2'
'-x, -y, -z'
'x-1/2, -y-1/2, z-1/2'

loop_
_atom_site_label
_atom_site_type_symbol
_atom_site_fract_x
_atom_site_fract_y
_atom_site_fract_z
_atom_site_U_iso_or_equiv
_atom_site_adp_type
_atom_site_occupancy
_atom_site_symmetry_multiplicity
_atom_site_calc_flag
_atom_site_refinement_flags
B3 B 0.3769(3) 1.0341(2) 0.28248(17) 0.0432(8) Uani 1 1 d .
H3 H 0.4039 1.0868 0.3053 0.052 Uiso 1 1 calc R
B4 B 0.4084(3) 0.9519(2) 0.32143(16) 0.0418(7) Uani 1 1 d .
H4 H 0.4592 0.9508 0.3695 0.050 Uiso 1 1 calc R
B5 B 0.2724(3) 0.8911(2) 0.29325(16) 0.0411(7) Uani 1 1 d .
H5 H 0.2017 0.8565 0.3129 0.049 Uiso 1 1 calc R
B7 B 0.2486(4) 0.96191(19) 0.17396(16) 0.0419(7) Uani 1 1 d .
H7 H 0.1663 0.9624 0.1344 0.050 Uiso 1 1 calc R
B8 B 0.2777(3) 0.87433(18) 0.21331(15) 0.0372(7) Uani 1 1 d .
H8 H 0.1811 0.8971 0.2306 0.045 Uiso 1 1 d R
B9 B 0.4299(3) 0.88418(18) 0.26811(15) 0.0361(7) Uani 1 1 d .
B10 B 0.4948(3) 0.97295(18) 0.26253(16) 0.0381(7) Uani 1 1 d .
H10 H 0.6034 0.9838 0.2716 0.046 Uiso 1 1 calc R
B11 B 0.3847(4) 1.02115(19) 0.20454(17) 0.0432(8) Uani 1 1 d .
H11 H 0.4208 1.0646 0.1771 0.052 Uiso 1 1 calc R
B12 B 0.4125(3) 0.92677(18) 0.19444(15) 0.0382(7) Uani 1 1 d .
C1 C 0.2494(3) 0.97869(16) 0.29338(13) 0.0393(6) Uani 1 1 d .
H1 H 0.1839 0.9935 0.3256 0.047 Uiso 1 1 d R
C2 C 0.2351(3) 1.01659(17) 0.22989(14) 0.0422(7) Uani 1 1 d .
H2 H 0.1563 1.0552 0.2154 0.051 Uiso 1 1 d R
C13 C 0.9013(3) 0.81190(17) 0.27038(14) 0.0418(6) Uani 1 1 d .
C14 C 0.8820(3) 0.88532(17) 0.26625(15) 0.0444(7) Uani 1 1 d .
C15 C 0.8744(3) 0.90935(17) 0.20749(14) 0.0419(7) Uani 1 1 d .
C16 C 0.8869(3) 0.84483(18) 0.16965(14) 0.0423(7) Uani 1 1 d .
C17 C 0.9074(3) 0.78428(18) 0.21506(15) 0.0435(7) Uani 1 1 d .
C18 C 0.9167(3) 0.76409(19) 0.32666(16) 0.0490(8) Uani 1 1 d .
H18A H 0.8658 0.7199 0.3173 0.074 Uiso 1 1 calc R
H18B H 0.8843 0.7898 0.3589 0.074 Uiso 1 1 calc R
H18C H 1.0097 0.7521 0.3396 0.074 Uiso 1 1 calc R
C19 C 0.8784(3) 0.93495(19) 0.31958(15) 0.0492(7) Uani 1 1 d .
H19A H 0.7870 0.9474 0.3214 0.074 Uiso 1 1 calc R
H19B H 0.9281 0.9787 0.3149 0.074 Uiso 1 1 calc R
H19C H 0.9178 0.9105 0.3567 0.074 Uiso 1 1 calc R
C20 C 0.8567(3) 0.98664(18) 0.18551(16) 0.0472(7) Uani 1 1 d .
H20A H 0.7630 0.9990 0.1785 0.071 Uiso 1 1 calc R
H20B H 0.8910 0.9917 0.1480 0.071 Uiso 1 1 calc R
H20C H 0.9046 1.0189 0.2159 0.071 Uiso 1 1 calc R
C21 C 0.8851(3) 0.84691(19) 0.10105(15) 0.0468(7) Uani 1 1 d .
H21A H 0.8288 0.8864 0.0833 0.070 Uiso 1 1 calc R
H21B H 0.8508 0.8014 0.0831 0.070 Uiso 1 1 calc R
H21C H 0.9747 0.8543 0.0934 0.070 Uiso 1 1 calc R
C22 C 0.9327(3) 0.70759(19) 0.19715(17) 0.0533(8) Uani 1 1 d .
H22A H 1.0256 0.6957 0.2107 0.080 Uiso 1 1 calc R
H22B H 0.9113 0.7029 0.1534 0.080 Uiso 1 1 calc R
H22C H 0.8777 0.6747 0.2158 0.080 Uiso 1 1 calc R
C23 C 0.4647(3) 0.79373(15) 0.01656(13) 0.0357(6) Uani 1 1 d .
C24 C 0.5793(3) 0.80623(18) -0.00882(14) 0.0430(7) Uani 1 1 d .
H24 H 0.6495 0.7727 -0.0027 0.052 Uiso 1 1 calc R
C25 C 0.5884(3) 0.86894(18) -0.04337(14) 0.0445(7) Uani 1 1 d .
H25 H 0.6639 0.8768 -0.0612 0.053 Uiso 1 1 calc R
C26 C 0.4840(3) 0.92043(17) -0.05141(14) 0.0435(7) Uani 1 1 d .
H26 H 0.4903 0.9623 -0.0746 0.052 Uiso 1 1 calc R
C27 C 0.3766(3) 0.90952(19) -0.02611(14) 0.0461(7) Uani 1 1 d .
H27 H 0.3082 0.9442 -0.0314 0.055 Uiso 1 1 calc R
C28 C 0.3643(3) 0.84661(16) 0.00845(13) 0.0401(6) Uani 1 1 d .
H28 H 0.2882 0.8401 0.0262 0.048 Uiso 1 1 calc R
C29 C 0.2849(3) 0.68272(16) 0.03979(13) 0.0386(6) Uani 1 1 d .
C30 C 0.2263(3) 0.69085(17) -0.02205(14) 0.0432(7) Uani 1 1 d .
H30 H 0.2723 0.7161 -0.0484 0.052 Uiso 1 1 calc R
C31 C 0.1024(3) 0.66210(16) -0.04405(15) 0.0462(7) Uani 1 1 d .
H31 H 0.0653 0.6678 -0.0852 0.055 Uiso 1 1 calc R
C32 C 0.0315(3) 0.62451(17) -0.00540(14) 0.0443(7) Uani 1 1 d .
H32 H -0.0534 0.6058 -0.0202 0.053 Uiso 1 1 calc R
C33 C 0.0881(3) 0.61554(16) 0.05438(13) 0.0394(6) Uani 1 1 d .
H33 H 0.0410 0.5904 0.0804 0.047 Uiso 1 1 calc R
C34 C 0.2153(3) 0.64332(16) 0.07755(13) 0.0378(6) Uani 1 1 d .
H34 H 0.2533 0.6354 0.1183 0.045 Uiso 1 1 calc R
C35 C 0.5620(3) 0.64597(18) 0.04962(13) 0.0421(7) Uani 1 1 d .
C36 C 0.5497(3) 0.62036(18) -0.00910(15) 0.0489(8) Uani 1 1 d .
H36 H 0.4869 0.6411 -0.0400 0.059 Uiso 1 1 calc R
C37 C 0.6308(3) 0.56356(19) -0.02248(16) 0.0519(8) Uani 1 1 d .
H37 H 0.6212 0.5467 -0.0626 0.062 Uiso 1 1 calc R
C38 C 0.7215(3) 0.53258(17) 0.02016(14) 0.0436(7) Uani 1 1 d .
H38 H 0.7718 0.4931 0.0105 0.052 Uiso 1 1 calc R
C39 C 0.7407(3) 0.55988(17) 0.07975(13) 0.0416(7) Uani 1 1 d .
H39 H 0.8075 0.5409 0.1098 0.050 Uiso 1 1 calc R
C40 C 0.6582(3) 0.61576(17) 0.09328(13) 0.0399(6) Uani 1 1 d .
H40 H 0.6687 0.6332 0.1332 0.048 Uiso 1 1 calc R
C41 C 0.4883(3) 0.65638(18) 0.38339(15) 0.0493(8) Uani 1 1 d .
H41A H 0.4965 0.6253 0.3488 0.059 Uiso 1 1 calc R
H41B H 0.5630 0.6905 0.3891 0.059 Uiso 1 1 calc R
Cl1 Cl 0.47835(7) 0.63672(4) 0.20704(3) 0.04049(16) Uani 1 1 d .
Cl2 Cl 0.24838(7) 0.78365(4) 0.17539(3) 0.04022(16) Uani 1 1 d .
Cl3 Cl 0.33626(8) 0.70577(5) 0.36726(4) 0.05022(19) Uani 1 1 d .
Cl4 Cl 0.49619(8) 0.60457(5) 0.44638(4) 0.04849(19) Uani 1 1 d .
P1 P 0.45109(7) 0.71935(4) 0.06888(3) 0.03756(17) Uani 1 1 d .
Rh1 Rh 0.70987(2) 0.835071(13) 0.211259(10) 0.03752(8) Uani 1 1 d .
H50 H 0.6155 0.7598 0.1823 0.050(9) Uiso 1 1 d R
Rh2 Rh 0.48604(2) 0.757796(13) 0.169021(10) 0.03706(8) Uani 1 1 d .
S1 S 0.55014(7) 0.80390(4) 0.27312(3) 0.03808(16) Uani 1 1 d .
S2 S 0.52230(7) 0.88094(4) 0.14517(3) 0.03761(16) Uani 1 1 d .

loop_
_atom_site_aniso_label
_atom_site_aniso_U_11
_atom_site_aniso_U_22
_atom_site_aniso_U_33
_atom_site_aniso_U_23
_atom_site_aniso_U_13
_atom_site_aniso_U_12
B3 0.0429(18) 0.0361(17) 0.050(2) -0.0098(15) 0.0056(15) 0.0037(13)
B4 0.0425(17) 0.0472(19) 0.0351(17) -0.0036(15) 0.0047(13) 0.0037(14)
B5 0.0440(17) 0.0422(19) 0.0405(18) -0.0069(14) 0.0169(14) 0.0012(14)
B7 0.0482(18) 0.0390(18) 0.0373(17) -0.0061(14) 0.0036(14) 0.0048(14)
B8 0.0374(16) 0.0377(17) 0.0366(17) -0.0068(13) 0.0072(13) -0.0002(13)
B9 0.0367(16) 0.0354(16) 0.0359(17) 0.0010(13) 0.0057(13) -0.0022(12)
B10 0.0407(16) 0.0334(16) 0.0405(17) -0.0015(14) 0.0076(13) 0.0003(13)
B11 0.0507(19) 0.0360(17) 0.0435(19) 0.0017(15) 0.0095(15) 0.0036(14)
B12 0.0420(17) 0.0357(17) 0.0373(17) -0.0002(13) 0.0084(13) -0.0014(13)
C1 0.0419(15) 0.0368(15) 0.0399(15) -0.0065(12) 0.0086(12) 0.0022(12)
C2 0.0457(16) 0.0417(16) 0.0382(15) -0.0065(13) 0.0042(12) 0.0088(13)
C13 0.0394(15) 0.0449(17) 0.0407(16) 0.0009(13) 0.0055(12) -0.0045(12)
C14 0.0463(16) 0.0409(16) 0.0437(17) -0.0039(13) 0.0017(13) -0.0054(13)
C15 0.0424(15) 0.0400(16) 0.0429(16) 0.0035(13) 0.0065(12) -0.0085(12)
C16 0.0350(14) 0.0525(18) 0.0404(16) -0.0053(13) 0.0088(12) -0.0094(12)
C17 0.0377(15) 0.0434(17) 0.0502(18) -0.0026(14) 0.0095(13) -0.0051(12)
C18 0.0481(18) 0.0486(18) 0.0507(19) 0.0108(15) 0.0095(14) 0.0069(14)
C19 0.0464(17) 0.0503(18) 0.0473(18) -0.0112(15) -0.0022(14) -0.0021(14)
C20 0.0442(16) 0.0439(17) 0.0544(19) 0.0084(15) 0.0107(14) -0.0121(13)
C21 0.0399(16) 0.0556(19) 0.0475(18) -0.0077(15) 0.0145(13) -0.0121(14)
C22 0.0448(17) 0.055(2) 0.058(2) -0.0126(16) 0.0037(15) 0.0003(14)
C23 0.0361(14) 0.0366(15) 0.0360(14) -0.0027(12) 0.0102(11) -0.0079(11)
C24 0.0449(16) 0.0461(17) 0.0403(16) 0.0060(13) 0.0134(13) -0.0049(13)
C25 0.0409(15) 0.0522(19) 0.0424(17) 0.0108(14) 0.0130(13) -0.0098(13)
C26 0.0460(16) 0.0418(16) 0.0422(16) 0.0083(13) 0.0061(13) -0.0106(13)
C27 0.0478(17) 0.0498(18) 0.0409(16) 0.0102(14) 0.0079(13) 0.0029(14)
C28 0.0443(16) 0.0422(16) 0.0359(15) 0.0047(13) 0.0128(12) 0.0001(12)
C29 0.0374(14) 0.0382(15) 0.0402(15) -0.0049(12) 0.0067(12) -0.0072(12)
C30 0.0437(16) 0.0426(16) 0.0418(16) 0.0077(13) 0.0038(12) -0.0132(13)
C31 0.0503(18) 0.0363(16) 0.0455(17) 0.0100(13) -0.0097(14) -0.0102(13)
C32 0.0402(15) 0.0461(17) 0.0436(17) -0.0103(14) -0.0014(12) -0.0185(13)
C33 0.0371(14) 0.0427(16) 0.0397(16) -0.0097(13) 0.0102(12) -0.0107(12)
C34 0.0395(14) 0.0403(15) 0.0338(14) -0.0084(12) 0.0069(11) -0.0111(12)
C35 0.0402(15) 0.0496(17) 0.0359(15) -0.0016(13) 0.0048(12) 0.0036(13)
C36 0.0506(18) 0.0489(18) 0.0404(17) -0.0122(14) -0.0107(14) 0.0131(14)
C37 0.0521(18) 0.0486(18) 0.0492(18) -0.0156(15) -0.0078(14) 0.0089(15)
C38 0.0454(16) 0.0394(16) 0.0479(17) -0.0026(13) 0.0136(13) 0.0095(13)
C39 0.0437(15) 0.0436(16) 0.0392(16) 0.0112(13) 0.0115(12) 0.0056(13)
C40 0.0393(15) 0.0469(17) 0.0336(15) 0.0003(12) 0.0070(12) 0.0010(12)
C41 0.0509(18) 0.0486(18) 0.0490(18) -0.0057(15) 0.0107(14) -0.0118(14)
Cl1 0.0430(4) 0.0413(4) 0.0383(4) 0.0091(3) 0.0103(3) -0.0100(3)
Cl2 0.0390(4) 0.0401(4) 0.0429(4) -0.0102(3) 0.0107(3) -0.0094(3)
Cl3 0.0493(4) 0.0489(4) 0.0537(5) 0.0122(4) 0.0125(3) -0.0108(3)
Cl4 0.0472(4) 0.0492(4) 0.0495(4) -0.0069(3) 0.0098(3) -0.0098(3)
P1 0.0382(4) 0.0374(4) 0.0382(4) 0.0001(3) 0.0097(3) -0.0073(3)
Rh1 0.03764(14) 0.03714(14) 0.03877(14) -0.00014(9) 0.00938(10) -0.00735(8)
Rh2 0.03776(14) 0.03673(14) 0.03766(14) 0.00018(9) 0.00924(10) -0.00752(8)
S1 0.0391(4) 0.0405(4) 0.0359(4) 0.0046(3) 0.0102(3) 0.0054(3)
S2 0.0382(4) 0.0374(4) 0.0383(4) 0.0002(3) 0.0096(3) -0.0072(3)

loop_
_atom_type_symbol
_atom_type_description
_atom_type_scat_dispersion_real
_atom_type_scat_dispersion_imag
_atom_type_scat_source
C C 0.0033 0.0016 'International Tables Vol C Tables 4.2.6.8 and 6.1.1.4'
H H 0.0000 0.0000 'International Tables Vol C Tables 4.2.6.8 and 6.1.1.4'
B B 0.0013 0.0007 'International Tables Vol C Tables 4.2.6.8 and 6.1.1.4'
P P 0.1023 0.0942 'International Tables Vol C Tables 4.2.6.8 and 6.1.1.4'
S S 0.1246 0.1234 'International Tables Vol C Tables 4.2.6.8 and 6.1.1.4'
Rh Rh -1.1178 0.9187 'International Tables Vol C Tables 4.2.6.8 and 6.1.1.4'
Cl Cl 0.1484 0.1585 'International Tables Vol C Tables 4.2.6.8 and 6.1.1.4'

loop_
_geom_angle_atom_site_label_1
_geom_angle_atom_site_label_2
_geom_angle_atom_site_label_3
_geom_angle
C1 B3 C2 54.31(18)
C1 B3 B4 59.3(2)
C2 B3 B4 103.8(2)
C1 B3 B10 103.1(2)
C2 B3 B10 103.7(2)
B4 B3 B10 59.89(19)
C1 B3 B11 103.1(2)
C2 B3 B11 58.8(2)
B4 B3 B11 109.8(2)
B10 B3 B11 61.1(2)
C1 B3 H3 126.4
C2 B3 H3 126.0
B4 B3 H3 121.2
B10 B3 H3 123.4
B11 B3 H3 121.3
C1 B4 B3 59.07(19)
C1 B4 B10 103.3(2)
B3 B4 B10 60.4(2)
C1 B4 B9 100.2(2)
B3 B4 B9 108.0(2)
B10 B4 B9 60.68(19)
C1 B4 B5 55.13(18)
B3 B4 B5 107.4(2)
B10 B4 B5 109.3(2)
B9 B4 B5 60.34(18)
C1 B4 H4 128.0
B3 B4 H4 120.9
B10 B4 H4 121.4
B9 B4 H4 123.3
B5 B4 H4 121.8
C1 B5 B9 102.0(2)
C1 B5 B4 59.27(19)
B9 B5 B4 58.63(18)
C1 B5 B8 101.4(2)
B9 B5 B8 60.04(18)
B4 B5 B8 107.1(2)
C1 B5 H5 117.7
B9 B5 H5 139.6
B4 B5 H5 136.9
B8 B5 H5 115.0
C1 B5 H8 82.4
B9 B5 H8 98.7
B4 B5 H8 125.2
B8 B5 H8 40.5
H5 B5 H8 94.0
C2 B7 B12 103.2(2)
C2 B7 B11 59.8(2)
B12 B7 B11 59.68(19)
C2 B7 B8 101.7(2)
B12 B7 B8 59.34(18)
B11 B7 B8 107.4(2)
C2 B7 H7 117.0
B12 B7 H7 139.2
B11 B7 H7 136.3
B8 B7 H7 115.3
B12 B8 B9 60.18(18)
B12 B8 B5 107.1(2)
B9 B8 B5 59.21(18)
B12 B8 B7 58.65(19)
B9 B8 B7 106.5(2)
B5 B8 B7 106.9(2)
B12 B8 Cl2 116.3(2)
B9 B8 Cl2 116.5(2)
B5 B8 Cl2 124.4(2)
B7 B8 Cl2 124.5(2)
B12 B8 H8 126.7
B9 B8 H8 113.8
B5 B8 H8 57.1
B7 B8 H8 76.9
Cl2 B8 H8 112.5
B4 B9 B10 59.26(19)
B4 B9 B5 61.02(19)
B10 B9 B5 108.7(2)
B4 B9 B12 107.8(2)
B10 B9 B12 60.98(19)
B5 B9 B12 107.6(2)
B4 B9 B8 109.6(2)
B10 B9 B8 109.3(2)
B5 B9 B8 60.75(18)
B12 B9 B8 59.28(18)
B4 B9 S1 131.3(2)
B10 B9 S1 118.2(2)
B5 B9 S1 129.5(2)
B12 B9 S1 110.5(2)
B8 B9 S1 115.3(2)
B4 B10 B3 59.7(2)
B4 B10 B9 60.07(19)
B3 B10 B9 106.9(2)
B4 B10 B11 108.6(2)
B3 B10 B11 59.9(2)
B9 B10 B11 108.2(2)
B4 B10 B12 107.9(2)
B3 B10 B12 106.0(2)
B9 B10 B12 60.31(19)
B11 B10 B12 59.08(19)
B4 B10 H10 121.3
B3 B10 H10 122.9
B9 B10 H10 121.7
B11 B10 H10 121.5
B12 B10 H10 122.6
C2 B11 B3 59.26(19)
C2 B11 B12 99.4(2)
B3 B11 B12 106.9(2)
C2 B11 B10 102.5(2)
B3 B11 B10 59.06(19)
B12 B11 B10 61.06(19)
C2 B11 B7 55.07(18)
B3 B11 B7 106.9(2)
B12 B11 B7 59.39(19)
B10 B11 B7 108.6(2)
C2 B11 H11 128.1
B3 B11 H11 121.5
B12 B11 H11 123.9
B10 B11 H11 122.0
B7 B11 H11 122.2
B7 B12 B11 60.9(2)
B7 B12 B8 62.0(2)
B11 B12 B8 110.5(2)
B7 B12 B9 109.4(2)
B11 B12 B9 107.5(2)
B8 B12 B9 60.54(18)
B7 B12 B10 108.8(2)
B11 B12 B10 59.86(19)
B8 B12 B10 108.5(2)
B9 B12 B10 58.71(18)
B7 B12 S2 129.4(2)
B11 B12 S2 129.0(2)
B8 B12 S2 116.8(2)
B9 B12 S2 111.2(2)
B10 B12 S2 117.4(2)
C2 C1 B5 115.5(2)
C2 C1 B3 63.7(2)
B5 C1 B3 118.6(2)
C2 C1 B4 113.2(2)
B5 C1 B4 65.6(2)
B3 C1 B4 61.6(2)
C2 C1 H1 120.9
B5 C1 H1 110.6
B3 C1 H1 120.7
B4 C1 H1 118.5
C1 C2 B7 114.4(3)
C1 C2 B11 111.9(2)
B7 C2 B11 65.1(2)
C1 C2 B3 62.0(2)
B7 C2 B3 117.7(2)
B11 C2 B3 62.0(2)
C1 C2 H2 120.8
B7 C2 H2 109.5
B11 C2 H2 121.7
B3 C2 H2 124.9
C17 C13 C14 109.9(3)
C17 C13 C18 121.7(3)
C14 C13 C18 128.4(3)
C17 C13 Rh1 72.50(19)
C14 C13 Rh1 70.45(18)
C18 C13 Rh1 124.2(2)
C13 C14 C15 111.5(3)
C13 C14 C19 124.7(3)
C15 C14 C19 123.7(3)
C13 C14 Rh1 73.10(18)
C15 C14 Rh1 71.93(18)
C19 C14 Rh1 125.4(2)
C14 C15 C16 107.0(3)
C14 C15 C20 126.8(3)
C16 C15 C20 126.2(3)
C14 C15 Rh1 71.15(17)
C16 C15 Rh1 70.15(16)
C20 C15 Rh1 123.8(2)
C15 C16 C17 103.1(3)
C15 C16 C21 124.5(3)
C17 C16 C21 132.3(3)
C15 C16 Rh1 70.20(16)
C17 C16 Rh1 71.18(16)
C21 C16 Rh1 124.3(2)
C13 C17 C16 108.5(3)
C13 C17 C22 129.5(3)
C16 C17 C22 121.9(3)
C13 C17 Rh1 71.88(19)
C16 C17 Rh1 68.89(17)
C22 C17 Rh1 125.9(2)
C13 C18 H18A 109.5
C13 C18 H18B 109.5
H18A C18 H18B 109.5
C13 C18 H18C 109.5
H18A C18 H18C 109.5
H18B C18 H18C 109.5
C14 C19 H19A 109.5
C14 C19 H19B 109.5
H19A C19 H19B 109.5
C14 C19 H19C 109.5
H19A C19 H19C 109.5
H19B C19 H19C 109.5
C15 C20 H20A 109.5
C15 C20 H20B 109.5
H20A C20 H20B 109.5
C15 C20 H20C 109.5
H20A C20 H20C 109.5
H20B C20 H20C 109.5
C16 C21 H21A 109.5
C16 C21 H21B 109.5
H21A C21 H21B 109.5
C16 C21 H21C 109.5
H21A C21 H21C 109.5
H21B C21 H21C 109.5
C17 C22 H22A 109.5
C17 C22 H22B 109.5
H22A C22 H22B 109.5
C17 C22 H22C 109.5
H22A C22 H22C 109.5
H22B C22 H22C 109.5
C28 C23 C24 118.3(3)
C28 C23 P1 118.0(2)
C24 C23 P1 123.0(2)
C25 C24 C23 119.9(3)
C25 C24 H24 120.1
C23 C24 H24 120.1
C24 C25 C26 120.1(3)
C24 C25 H25 119.9
C26 C25 H25 119.9
C27 C26 C25 120.1(3)
C27 C26 H26 120.0
C25 C26 H26 120.0
C26 C27 C28 121.0(3)
C26 C27 H27 119.5
C28 C27 H27 119.5
C23 C28 C27 120.5(3)
C23 C28 H28 119.7
C27 C28 H28 119.7
C34 C29 C30 118.2(3)
C34 C29 P1 120.8(2)
C30 C29 P1 121.0(2)
C31 C30 C29 120.8(3)
C31 C30 H30 119.6
C29 C30 H30 119.6
C30 C31 C32 120.5(3)
C30 C31 H31 119.7
C32 C31 H31 119.7
C33 C32 C31 119.1(3)
C33 C32 H32 120.5
C31 C32 H32 120.5
C32 C33 C34 121.3(3)
C32 C33 H33 119.3
C34 C33 H33 119.3
C29 C34 C33 119.9(3)
C29 C34 H34 120.0
C33 C34 H34 120.0
C40 C35 C36 118.2(3)
C40 C35 P1 121.1(2)
C36 C35 P1 120.7(2)
C35 C36 C37 120.0(3)
C35 C36 H36 120.0
C37 C36 H36 120.0
C38 C37 C36 121.9(3)
C38 C37 H37 119.0
C36 C37 H37 119.0
C37 C38 C39 119.3(3)
C37 C38 H38 120.4
C39 C38 H38 120.4
C40 C39 C38 118.7(3)
C40 C39 H39 120.7
C38 C39 H39 120.7
C35 C40 C39 121.8(3)
C35 C40 H40 119.1
C39 C40 H40 119.1
Cl4 C41 Cl3 111.74(19)
Cl4 C41 H41A 109.3
Cl3 C41 H41A 109.3
Cl4 C41 H41B 109.3
Cl3 C41 H41B 109.3
H41A C41 H41B 107.9
B8 Cl2 Rh2 96.63(10)
C23 P1 C29 102.56(13)
C23 P1 C35 106.25(14)
C29 P1 C35 102.27(14)
C23 P1 Rh2 112.03(10)
C29 P1 Rh2 115.62(10)
C35 P1 Rh2 116.63(10)
C14 Rh1 C16 63.73(12)
C14 Rh1 C15 36.92(12)
C16 Rh1 C15 39.64(12)
C14 Rh1 C13 36.45(12)
C16 Rh1 C13 63.76(12)
C15 Rh1 C13 62.35(12)
C14 Rh1 C17 61.03(12)
C16 Rh1 C17 39.93(12)
C15 Rh1 C17 64.13(12)
C13 Rh1 C17 35.62(12)
C14 Rh1 S2 133.68(9)
C16 Rh1 S2 110.16(9)
C15 Rh1 S2 107.28(8)
C13 Rh1 S2 169.41(8)
C17 Rh1 S2 144.07(9)
C14 Rh1 S1 109.95(9)
C16 Rh1 S1 165.70(9)
C15 Rh1 S1 141.51(9)
C13 Rh1 S1 103.24(8)
C17 Rh1 S1 125.90(9)
S2 Rh1 S1 83.59(3)
C14 Rh1 Rh2 165.83(9)
C16 Rh1 Rh2 127.14(8)
C15 Rh1 Rh2 157.24(8)
C13 Rh1 Rh2 135.36(8)
C17 Rh1 Rh2 119.82(8)
S2 Rh1 Rh2 55.19(2)
S1 Rh1 Rh2 57.17(2)
C14 Rh1 H50 152.7
C16 Rh1 H50 110.6
C15 Rh1 H50 149.6
C13 Rh1 H50 116.3
C17 Rh1 H50 96.8
S2 Rh1 H50 73.6
S1 Rh1 H50 68.6
Rh2 Rh1 H50 23.0
P1 Rh2 S2 94.50(3)
P1 Rh2 Cl1 92.86(3)
S2 Rh2 Cl1 170.54(3)
P1 Rh2 S1 172.91(3)
S2 Rh2 S1 81.76(3)
Cl1 Rh2 S1 90.28(3)
P1 Rh2 Cl2 97.21(3)
S2 Rh2 Cl2 91.23(3)
Cl1 Rh2 Cl2 93.74(3)
S1 Rh2 Cl2 88.93(2)
P1 Rh2 Rh1 118.36(2)
S2 Rh2 Rh1 54.780(19)
Cl1 Rh2 Rh1 116.23(2)
S1 Rh2 Rh1 54.582(18)
Cl2 Rh2 Rh1 130.20(2)
P1 Rh2 H50 102.0
S2 Rh2 H50 80.4
Cl1 Rh2 H50 92.3
S1 Rh2 H50 71.5
Cl2 Rh2 H50 159.5
Rh1 Rh2 H50 31.6
B9 S1 Rh1 106.02(10)
B9 S1 Rh2 98.58(10)
Rh1 S1 Rh2 68.25(2)
B12 S2 Rh1 106.92(11)
B12 S2 Rh2 99.40(11)
Rh1 S2 Rh2 70.03(2)

loop_
_geom_bond_atom_site_label_1
_geom_bond_atom_site_label_2
_geom_bond_distance
B3 C1 1.689(5)
B3 C2 1.714(5)
B3 B4 1.733(5)
B3 B10 1.746(5)
B3 B11 1.760(5)
B3 H3 1.1000
B4 C1 1.693(4)
B4 B10 1.737(5)
B4 B9 1.751(5)
B4 B5 1.794(5)
B4 H4 1.1000
B5 C1 1.616(5)
B5 B9 1.782(4)
B5 B8 1.810(5)
B5 H5 1.1000
B5 H8 1.5330
B7 C2 1.617(4)
B7 B12 1.762(5)
B7 B11 1.789(5)
B7 B8 1.822(5)
B7 H7 1.1000
B8 B12 1.775(5)
B8 B9 1.797(5)
B8 Cl2 1.858(3)
B8 H8 1.1856
B9 B10 1.762(5)
B9 B12 1.791(5)
B9 S1 1.896(3)
B10 B11 1.781(5)
B10 B12 1.803(5)
B10 H10 1.1000
B11 C2 1.705(5)
B11 B12 1.767(5)
B11 H11 1.1000
B12 S2 1.885(3)
C1 C2 1.554(4)
C1 H1 1.0900
C2 H2 1.0716
C13 C17 1.338(4)
C13 C14 1.356(4)
C13 C18 1.509(4)
C13 Rh1 2.184(3)
C14 C15 1.365(4)
C14 C19 1.496(4)
C14 Rh1 2.151(3)
C15 C16 1.465(4)
C15 C20 1.494(4)
C15 Rh1 2.160(3)
C16 C17 1.486(5)
C16 C21 1.519(4)
C16 Rh1 2.160(3)
C17 C22 1.490(5)
C17 Rh1 2.191(3)
C18 H18A 0.9600
C18 H18B 0.9600
C18 H18C 0.9600
C19 H19A 0.9600
C19 H19B 0.9600
C19 H19C 0.9600
C20 H20A 0.9600
C20 H20B 0.9600
C20 H20C 0.9600
C21 H21A 0.9600
C21 H21B 0.9600
C21 H21C 0.9600
C22 H22A 0.9600
C22 H22B 0.9600
C22 H22C 0.9600
C23 C28 1.391(4)
C23 C24 1.393(4)
C23 P1 1.808(3)
C24 C25 1.390(4)
C24 H24 0.9300
C25 C26 1.402(5)
C25 H25 0.9300
C26 C27 1.322(4)
C26 H26 0.9300
C27 C28 1.399(4)
C27 H27 0.9300
C28 H28 0.9300
C29 C34 1.386(4)
C29 C30 1.405(4)
C29 P1 1.821(3)
C30 C31 1.368(4)
C30 H30 0.9300
C31 C32 1.391(4)
C31 H31 0.9300
C32 C33 1.360(4)
C32 H32 0.9300
C33 C34 1.396(4)
C33 H33 0.9300
C34 H34 0.9300
C35 C40 1.365(4)
C35 C36 1.369(4)
C35 P1 1.845(3)
C36 C37 1.387(4)
C36 H36 0.9300
C37 C38 1.325(4)
C37 H37 0.9300
C38 C39 1.394(4)
C38 H38 0.9300
C39 C40 1.384(4)
C39 H39 0.9300
C40 H40 0.9300
C41 Cl4 1.678(3)
C41 Cl3 1.766(4)
C41 H41A 0.9700
C41 H41B 0.9700
Cl1 Rh2 2.3729(8)
Cl2 Rh2 2.4784(8)
P1 Rh2 2.2981(8)
Rh1 S2 2.3422(8)
Rh1 S1 2.3643(8)
Rh1 Rh2 2.6946(4)
Rh1 H50 1.7324
Rh2 S2 2.3539(8)
Rh2 S1 2.4378(8)
Rh2 H50 1.2921

loop_
_geom_torsion_atom_site_label_1
_geom_torsion_atom_site_label_2
_geom_torsion_atom_site_label_3
_geom_torsion_atom_site_label_4
_geom_torsion
C2 B3 B4 C1 -32.4(2)
B10 B3 B4 C1 -130.4(2)
B11 B3 B4 C1 -93.8(3)
C1 B3 B4 B10 130.4(2)
C2 B3 B4 B10 98.0(3)
B11 B3 B4 B10 36.6(2)
C1 B3 B4 B9 91.3(3)
C2 B3 B4 B9 58.9(3)
B10 B3 B4 B9 -39.1(2)
B11 B3 B4 B9 -2.5(3)
C1 B3 B4 B5 27.7(2)
C2 B3 B4 B5 -4.8(3)
B10 B3 B4 B5 -102.8(3)
B11 B3 B4 B5 -66.1(3)
B3 B4 B5 C1 -29.0(2)
B10 B4 B5 C1 -93.0(3)
B9 B4 B5 C1 -130.2(3)
C1 B4 B5 B9 130.2(3)
B3 B4 B5 B9 101.2(3)
B10 B4 B5 B9 37.2(2)
C1 B4 B5 B8 93.3(3)
B3 B4 B5 B8 64.3(3)
B10 B4 B5 B8 0.3(3)
B9 B4 B5 B8 -36.9(2)
C1 B5 B8 B12 59.5(3)
B9 B5 B8 B12 -37.9(2)
B4 B5 B8 B12 -1.6(3)
C1 B5 B8 B9 97.4(2)
B4 B5 B8 B9 36.3(2)
C1 B5 B8 B7 -2.1(3)
B9 B5 B8 B7 -99.5(2)
B4 B5 B8 B7 -63.2(3)
C1 B5 B8 Cl2 -159.8(2)
B9 B5 B8 Cl2 102.8(3)
B4 B5 B8 Cl2 139.1(2)
C2 B7 B8 B12 -98.5(3)
B11 B7 B8 B12 -36.7(2)
C2 B7 B8 B9 -60.5(3)
B12 B7 B8 B9 38.0(2)
B11 B7 B8 B9 1.3(3)
C2 B7 B8 B5 1.6(3)
B12 B7 B8 B5 100.1(2)
B11 B7 B8 B5 63.4(3)
C2 B7 B8 Cl2 159.3(2)
B12 B7 B8 Cl2 -102.2(3)
B11 B7 B8 Cl2 -138.9(2)
C1 B4 B9 B10 99.6(2)
B3 B4 B9 B10 39.0(2)
B5 B4 B9 B10 139.1(3)
C1 B4 B9 B5 -39.5(2)
B3 B4 B9 B5 -100.2(3)
B10 B4 B9 B5 -139.1(3)
C1 B4 B9 B12 61.2(3)
B3 B4 B9 B12 0.6(3)
B10 B4 B9 B12 -38.4(2)
B5 B4 B9 B12 100.7(2)
C1 B4 B9 B8 -1.7(3)
B3 B4 B9 B8 -62.4(3)
B10 B4 B9 B8 -101.3(3)
B5 B4 B9 B8 37.8(2)
C1 B4 B9 S1 -158.3(2)
B3 B4 B9 S1 141.1(2)
B10 B4 B9 S1 102.1(3)
B5 B4 B9 S1 -118.8(3)
C1 B5 B9 B4 42.2(2)
B8 B5 B9 B4 138.6(2)
C1 B5 B9 B10 5.7(3)
B4 B5 B9 B10 -36.4(2)
B8 B5 B9 B10 102.1(3)
C1 B5 B9 B12 -58.8(3)
B4 B5 B9 B12 -101.0(3)
B8 B5 B9 B12 37.6(2)
C1 B5 B9 B8 -96.4(2)
B4 B5 B9 B8 -138.6(2)
C1 B5 B9 S1 163.6(2)
B4 B5 B9 S1 121.5(3)
B8 B5 B9 S1 -100.0(3)
B12 B8 B9 B4 99.5(3)
B5 B8 B9 B4 -37.9(2)
B7 B8 B9 B4 62.2(3)
Cl2 B8 B9 B4 -153.9(2)
B12 B8 B9 B10 36.3(2)
B5 B8 B9 B10 -101.2(3)
B7 B8 B9 B10 -1.0(3)
Cl2 B8 B9 B10 142.9(2)
B12 B8 B9 B5 137.5(2)
B7 B8 B9 B5 100.2(2)
Cl2 B8 B9 B5 -116.0(3)
B5 B8 B9 B12 -137.5(2)
B7 B8 B9 B12 -37.3(2)
Cl2 B8 B9 B12 106.6(2)
B12 B8 B9 S1 -99.7(2)
B5 B8 B9 S1 122.8(2)
B7 B8 B9 S1 -137.0(2)
Cl2 B8 B9 S1 6.8(3)
C1 B4 B10 B3 42.1(2)
B9 B4 B10 B3 136.5(3)
B5 B4 B10 B3 99.5(3)
C1 B4 B10 B9 -94.4(2)
B3 B4 B10 B9 -136.5(3)
B5 B4 B10 B9 -37.0(2)
C1 B4 B10 B11 6.3(3)
B3 B4 B10 B11 -35.8(2)
B9 B4 B10 B11 100.7(3)
B5 B4 B10 B11 63.6(3)
C1 B4 B10 B12 -56.2(3)
B3 B4 B10 B12 -98.4(3)
B9 B4 B10 B12 38.1(2)
B5 B4 B10 B12 1.1(3)
C1 B3 B10 B4 -42.2(2)
C2 B3 B10 B4 -98.2(3)
B11 B3 B10 B4 -140.1(3)
C1 B3 B10 B9 -3.7(3)
C2 B3 B10 B9 -59.6(3)
B4 B3 B10 B9 38.6(2)
B11 B3 B10 B9 -101.5(3)
C1 B3 B10 B11 97.9(3)
C2 B3 B10 B11 41.9(2)
B4 B3 B10 B11 140.1(3)
C1 B3 B10 B12 59.5(3)
C2 B3 B10 B12 3.5(3)
B4 B3 B10 B12 101.7(3)
B11 B3 B10 B12 -38.4(2)
B5 B9 B10 B4 37.2(2)
B12 B9 B10 B4 137.4(2)
B8 B9 B10 B4 101.8(3)
S1 B9 B10 B4 -123.6(3)
B4 B9 B10 B3 -38.4(2)
B5 B9 B10 B3 -1.2(3)
B12 B9 B10 B3 99.1(3)
B8 B9 B10 B3 63.5(3)
S1 B9 B10 B3 -161.9(2)
B4 B9 B10 B11 -101.5(3)
B5 B9 B10 B11 -64.3(3)
B12 B9 B10 B11 36.0(2)
B8 B9 B10 B11 0.4(3)
S1 B9 B10 B11 135.0(2)
B4 B9 B10 B12 -137.4(2)
B5 B9 B10 B12 -100.3(3)
B8 B9 B10 B12 -35.6(2)
S1 B9 B10 B12 99.0(2)
C1 B3 B11 C2 32.7(2)
B4 B3 B11 C2 94.5(3)
B10 B3 B11 C2 130.6(3)
C1 B3 B11 B12 -58.4(3)
C2 B3 B11 B12 -91.1(3)
B4 B3 B11 B12 3.4(3)
B10 B3 B11 B12 39.5(2)
C1 B3 B11 B10 -97.9(3)
C2 B3 B11 B10 -130.6(3)
B4 B3 B11 B10 -36.1(2)
C1 B3 B11 B7 4.0(3)
C2 B3 B11 B7 -28.7(2)
B4 B3 B11 B7 65.7(3)
B10 B3 B11 B7 101.9(3)
B4 B10 B11 C2 -6.2(3)
B3 B10 B11 C2 -41.9(2)
B9 B10 B11 C2 57.5(3)
B12 B10 B11 C2 94.0(2)
B4 B10 B11 B3 35.8(2)
B9 B10 B11 B3 99.4(3)
B12 B10 B11 B3 135.9(3)
B4 B10 B11 B12 -100.1(3)
B3 B10 B11 B12 -135.9(3)
B9 B10 B11 B12 -36.5(2)
B4 B10 B11 B7 -63.2(3)
B3 B10 B11 B7 -99.0(3)
B9 B10 B11 B7 0.4(3)
B12 B10 B11 B7 36.9(2)
B12 B7 B11 C2 -130.2(3)
B8 B7 B11 C2 -93.6(3)
C2 B7 B11 B3 30.3(2)
B12 B7 B11 B3 -100.0(3)
B8 B7 B11 B3 -63.4(3)
C2 B7 B11 B12 130.2(3)
B8 B7 B11 B12 36.6(2)
C2 B7 B11 B10 92.6(3)
B12 B7 B11 B10 -37.7(2)
B8 B7 B11 B10 -1.1(3)
C2 B7 B12 B11 -42.7(2)
B8 B7 B12 B11 -138.6(2)
C2 B7 B12 B8 95.9(3)
B11 B7 B12 B8 138.6(2)
C2 B7 B12 B9 57.0(3)
B11 B7 B12 B9 99.7(3)
B8 B7 B12 B9 -38.9(2)
C2 B7 B12 B10 -5.5(3)
B11 B7 B12 B10 37.2(2)
B8 B7 B12 B10 -101.4(2)
C2 B7 B12 S2 -161.1(2)
B11 B7 B12 S2 -118.4(3)
B8 B7 B12 S2 103.0(3)
C2 B11 B12 B7 39.4(2)
B3 B11 B12 B7 100.0(3)
B10 B11 B12 B7 138.6(2)
C2 B11 B12 B8 0.8(3)
B3 B11 B12 B8 61.4(3)
B10 B11 B12 B8 100.0(3)
B7 B11 B12 B8 -38.6(2)
C2 B11 B12 B9 -63.5(3)
B3 B11 B12 B9 -2.9(3)
B10 B11 B12 B9 35.6(2)
B7 B11 B12 B9 -102.9(2)
C2 B11 B12 B10 -99.2(2)
B3 B11 B12 B10 -38.6(2)
B7 B11 B12 B10 -138.6(2)
C2 B11 B12 S2 158.4(2)
B3 B11 B12 S2 -141.0(3)
B10 B11 B12 S2 -102.4(3)
B7 B11 B12 S2 119.0(3)
B9 B8 B12 B7 -137.1(2)
B5 B8 B12 B7 -99.7(2)
Cl2 B8 B12 B7 116.0(2)
B9 B8 B12 B11 -99.0(3)
B5 B8 B12 B11 -61.6(3)
B7 B8 B12 B11 38.1(2)
Cl2 B8 B12 B11 154.1(2)
B5 B8 B12 B9 37.4(2)
B7 B8 B12 B9 137.1(2)
Cl2 B8 B12 B9 -106.9(2)
B9 B8 B12 B10 -35.1(2)
B5 B8 B12 B10 2.3(3)
B7 B8 B12 B10 102.0(3)
Cl2 B8 B12 B10 -142.0(2)
B9 B8 B12 S2 100.4(2)
B5 B8 B12 S2 137.8(2)
B7 B8 B12 S2 -122.5(3)
Cl2 B8 B12 S2 -6.5(3)
B4 B9 B12 B7 -63.1(3)
B10 B9 B12 B7 -100.7(3)
B5 B9 B12 B7 1.3(3)
B8 B9 B12 B7 39.6(2)
S1 B9 B12 B7 147.6(2)
B4 B9 B12 B11 1.5(3)
B10 B9 B12 B11 -36.1(2)
B5 B9 B12 B11 65.9(3)
B8 B9 B12 B11 104.2(3)
S1 B9 B12 B11 -147.8(2)
B4 B9 B12 B8 -102.7(2)
B10 B9 B12 B8 -140.3(2)
B5 B9 B12 B8 -38.2(2)
S1 B9 B12 B8 108.0(2)
B4 B9 B12 B10 37.6(2)
B5 B9 B12 B10 102.1(3)
B8 B9 B12 B10 140.3(2)
S1 B9 B12 B10 -111.7(2)
B4 B9 B12 S2 147.7(2)
B10 B9 B12 S2 110.0(2)
B5 B9 B12 S2 -147.9(2)
B8 B9 B12 S2 -109.7(2)
S1 B9 B12 S2 -1.7(3)
B4 B10 B12 B7 63.7(3)
B3 B10 B12 B7 1.1(3)
B9 B10 B12 B7 101.8(3)
B11 B10 B12 B7 -37.7(2)
B4 B10 B12 B11 101.4(3)
B3 B10 B12 B11 38.7(2)
B9 B10 B12 B11 139.4(2)
B4 B10 B12 B8 -2.1(3)
B3 B10 B12 B8 -64.8(3)
B9 B10 B12 B8 35.9(2)
B11 B10 B12 B8 -103.5(3)
B4 B10 B12 B9 -38.0(2)
B3 B10 B12 B9 -100.7(3)
B11 B10 B12 B9 -139.4(2)
B4 B10 B12 S2 -137.3(2)
B3 B10 B12 S2 160.0(2)
B9 B10 B12 S2 -99.3(2)
B11 B10 B12 S2 121.3(3)
B9 B5 C1 C2 63.5(3)
B4 B5 C1 C2 105.3(3)
B8 B5 C1 C2 2.0(3)
B9 B5 C1 B3 -9.1(3)
B4 B5 C1 B3 32.8(3)
B8 B5 C1 B3 -70.5(3)
B9 B5 C1 B4 -41.8(2)
B8 B5 C1 B4 -103.3(2)
B4 B3 C1 C2 -140.1(2)
B10 B3 C1 C2 -97.6(3)
B11 B3 C1 C2 -34.7(2)
C2 B3 C1 B5 106.1(3)
B4 B3 C1 B5 -34.0(3)
B10 B3 C1 B5 8.5(4)
B11 B3 C1 B5 71.4(3)
C2 B3 C1 B4 140.1(2)
B10 B3 C1 B4 42.5(2)
B11 B3 C1 B4 105.4(3)
B3 B4 C1 C2 38.7(2)
B10 B4 C1 C2 -4.2(3)
B9 B4 C1 C2 -66.2(3)
B5 B4 C1 C2 -108.6(3)
B3 B4 C1 B5 147.3(3)
B10 B4 C1 B5 104.5(2)
B9 B4 C1 B5 42.4(2)
B10 B4 C1 B3 -42.9(2)
B9 B4 C1 B3 -104.9(2)
B5 B4 C1 B3 -147.3(3)
B5 C1 C2 B7 -1.1(4)
B3 C1 C2 B7 109.7(3)
B4 C1 C2 B7 71.8(3)
B5 C1 C2 B11 -72.7(3)
B3 C1 C2 B11 38.1(2)
B4 C1 C2 B11 0.2(3)
B5 C1 C2 B3 -110.8(3)
B4 C1 C2 B3 -37.9(2)
B12 B7 C2 C1 -61.3(3)
B11 B7 C2 C1 -103.9(3)
B8 B7 C2 C1 -0.4(3)
B12 B7 C2 B11 42.6(2)
B8 B7 C2 B11 103.5(2)
B12 B7 C2 B3 8.6(4)
B11 B7 C2 B3 -34.0(3)
B8 B7 C2 B3 69.5(3)
B3 B11 C2 C1 -38.1(2)
B12 B11 C2 C1 66.0(3)
B10 B11 C2 C1 3.7(3)
B7 B11 C2 C1 107.7(3)
B3 B11 C2 B7 -145.9(3)
B12 B11 C2 B7 -41.8(2)
B10 B11 C2 B7 -104.0(3)
B12 B11 C2 B3 104.1(3)
B10 B11 C2 B3 41.8(2)
B7 B11 C2 B3 145.9(3)
B4 B3 C2 C1 34.6(2)
B10 B3 C2 C1 96.4(3)
B11 B3 C2 C1 139.6(3)
C1 B3 C2 B7 -104.5(3)
B4 B3 C2 B7 -69.9(3)
B10 B3 C2 B7 -8.0(4)
B11 B3 C2 B7 35.1(3)
C1 B3 C2 B11 -139.6(3)
B4 B3 C2 B11 -105.0(3)
B10 B3 C2 B11 -43.1(2)
C17 C13 C14 C15 0.0(4)
C18 C13 C14 C15 179.2(3)
Rh1 C13 C14 C15 -62.1(2)
C17 C13 C14 C19 -176.2(3)
C18 C13 C14 C19 3.0(5)
Rh1 C13 C14 C19 121.7(3)
C17 C13 C14 Rh1 62.1(2)
C18 C13 C14 Rh1 -118.7(3)
C13 C14 C15 C16 1.5(4)
C19 C14 C15 C16 177.7(3)
Rh1 C14 C15 C16 -61.3(2)
C13 C14 C15 C20 -178.6(3)
C19 C14 C15 C20 -2.3(5)
Rh1 C14 C15 C20 118.6(3)
C13 C14 C15 Rh1 62.8(2)
C19 C14 C15 Rh1 -120.9(3)
C14 C15 C16 C17 -2.2(3)
C20 C15 C16 C17 177.9(3)
Rh1 C15 C16 C17 -64.18(18)
C14 C15 C16 C21 -179.3(3)
C20 C15 C16 C21 0.7(5)
Rh1 C15 C16 C21 118.7(3)
C14 C15 C16 Rh1 62.0(2)
C20 C15 C16 Rh1 -117.9(3)
C14 C13 C17 C16 -1.5(4)
C18 C13 C17 C16 179.3(3)
Rh1 C13 C17 C16 59.4(2)
C14 C13 C17 C22 177.2(3)
C18 C13 C17 C22 -2.1(5)
Rh1 C13 C17 C22 -121.9(3)
C14 C13 C17 Rh1 -60.9(2)
C18 C13 C17 Rh1 119.9(3)
C15 C16 C17 C13 2.2(3)
C21 C16 C17 C13 179.1(3)
Rh1 C16 C17 C13 -61.2(2)
C15 C16 C17 C22 -176.6(3)
C21 C16 C17 C22 0.2(5)
Rh1 C16 C17 C22 119.9(3)
C15 C16 C17 Rh1 63.48(18)
C21 C16 C17 Rh1 -119.7(3)
C28 C23 C24 C25 -2.6(5)
P1 C23 C24 C25 -173.0(2)
C23 C24 C25 C26 1.6(5)
C24 C25 C26 C27 0.1(5)
C25 C26 C27 C28 -0.6(5)
C24 C23 C28 C27 2.1(4)
P1 C23 C28 C27 173.0(2)
C26 C27 C28 C23 -0.5(5)
C34 C29 C30 C31 1.5(5)
P1 C29 C30 C31 178.8(3)
C29 C30 C31 C32 0.4(5)
C30 C31 C32 C33 -1.2(5)
C31 C32 C33 C34 0.1(5)
C30 C29 C34 C33 -2.6(4)
P1 C29 C34 C33 -179.9(2)
C32 C33 C34 C29 1.9(5)
C40 C35 C36 C37 2.1(5)
P1 C35 C36 C37 -177.9(3)
C35 C36 C37 C38 -0.1(6)
C36 C37 C38 C39 -3.0(5)
C37 C38 C39 C40 3.9(5)
C36 C35 C40 C39 -1.1(5)
P1 C35 C40 C39 178.9(2)
C38 C39 C40 C35 -1.9(5)
B12 B8 Cl2 Rh2 32.1(2)
B9 B8 Cl2 Rh2 -36.0(2)
B5 B8 Cl2 Rh2 -105.4(2)
B7 B8 Cl2 Rh2 100.7(2)
C28 C23 P1 C29 54.4(3)
C24 C23 P1 C29 -135.2(3)
C28 C23 P1 C35 161.3(2)
C24 C23 P1 C35 -28.2(3)
C28 C23 P1 Rh2 -70.2(2)
C24 C23 P1 Rh2 100.2(2)
C34 C29 P1 C23 -156.8(3)
C30 C29 P1 C23 26.0(3)
C34 C29 P1 C35 93.2(3)
C30 C29 P1 C35 -83.9(3)
C34 C29 P1 Rh2 -34.6(3)
C30 C29 P1 Rh2 148.3(2)
C40 C35 P1 C23 126.6(3)
C36 C35 P1 C23 -53.4(3)
C40 C35 P1 C29 -126.2(3)
C36 C35 P1 C29 53.8(3)
C40 C35 P1 Rh2 0.9(3)
C36 C35 P1 Rh2 -179.1(2)
C13 C14 Rh1 C16 -80.7(2)
C15 C14 Rh1 C16 39.41(19)
C19 C14 Rh1 C16 158.4(3)
C13 C14 Rh1 C15 -120.1(3)
C19 C14 Rh1 C15 119.0(4)
C15 C14 Rh1 C13 120.1(3)
C19 C14 Rh1 C13 -120.9(4)
C13 C14 Rh1 C17 -35.47(18)
C15 C14 Rh1 C17 84.6(2)
C19 C14 Rh1 C17 -156.4(3)
C13 C14 Rh1 S2 -174.15(14)
C15 C14 Rh1 S2 -54.0(2)
C19 C14 Rh1 S2 65.0(3)
C13 C14 Rh1 S1 85.33(19)
C15 C14 Rh1 S1 -154.56(17)
C19 C14 Rh1 S1 -35.6(3)
C13 C14 Rh1 Rh2 62.0(4)
C15 C14 Rh1 Rh2 -177.9(3)
C19 C14 Rh1 Rh2 -58.9(5)
C15 C16 Rh1 C14 -36.70(17)
C17 C16 Rh1 C14 75.42(19)
C21 C16 Rh1 C14 -155.6(3)
C17 C16 Rh1 C15 112.1(2)
C21 C16 Rh1 C15 -118.9(4)
C15 C16 Rh1 C13 -77.52(19)
C17 C16 Rh1 C13 34.60(17)
C21 C16 Rh1 C13 163.6(3)
C15 C16 Rh1 C17 -112.1(2)
C21 C16 Rh1 C17 129.0(4)
C15 C16 Rh1 S2 93.03(17)
C17 C16 Rh1 S2 -154.85(15)
C21 C16 Rh1 S2 -25.9(3)
C15 C16 Rh1 S1 -103.4(4)
C17 C16 Rh1 S1 8.7(4)
C21 C16 Rh1 S1 137.7(3)
C15 C16 Rh1 Rh2 154.04(14)
C17 C16 Rh1 Rh2 -93.85(17)
C21 C16 Rh1 Rh2 35.1(3)
C16 C15 Rh1 C14 116.8(3)
C20 C15 Rh1 C14 -122.2(4)
C14 C15 Rh1 C16 -116.8(3)
C20 C15 Rh1 C16 120.9(3)
C14 C15 Rh1 C13 -35.47(19)
C16 C15 Rh1 C13 81.4(2)
C20 C15 Rh1 C13 -157.7(3)
C14 C15 Rh1 C17 -75.5(2)
C16 C15 Rh1 C17 41.37(18)
C20 C15 Rh1 C17 162.3(3)
C14 C15 Rh1 S2 142.19(17)
C16 C15 Rh1 S2 -100.97(17)
C20 C15 Rh1 S2 19.9(3)
C14 C15 Rh1 S1 40.4(3)
C16 C15 Rh1 S1 157.29(14)
C20 C15 Rh1 S1 -81.8(3)
C14 C15 Rh1 Rh2 178.69(17)
C16 C15 Rh1 Rh2 -64.5(3)
C20 C15 Rh1 Rh2 56.5(4)
C17 C13 Rh1 C14 -119.3(3)
C18 C13 Rh1 C14 123.7(4)
C17 C13 Rh1 C16 -38.74(19)
C14 C13 Rh1 C16 80.6(2)
C18 C13 Rh1 C16 -155.7(3)
C17 C13 Rh1 C15 -83.4(2)
C14 C13 Rh1 C15 35.92(19)
C18 C13 Rh1 C15 159.7(3)
C14 C13 Rh1 C17 119.3(3)
C18 C13 Rh1 C17 -116.9(4)
C17 C13 Rh1 S2 -95.7(5)
C14 C13 Rh1 S2 23.6(6)
C18 C13 Rh1 S2 147.4(3)
C17 C13 Rh1 S1 134.90(17)
C14 C13 Rh1 S1 -105.75(18)
C18 C13 Rh1 S1 18.0(3)
C17 C13 Rh1 Rh2 78.6(2)
C14 C13 Rh1 Rh2 -162.09(15)
C18 C13 Rh1 Rh2 -38.3(3)
C13 C17 Rh1 C14 36.29(19)
C16 C17 Rh1 C14 -82.71(19)
C22 C17 Rh1 C14 162.4(3)
C13 C17 Rh1 C16 119.0(3)
C22 C17 Rh1 C16 -114.9(4)
C13 C17 Rh1 C15 77.9(2)
C16 C17 Rh1 C15 -41.06(17)
C22 C17 Rh1 C15 -155.9(3)
C16 C17 Rh1 C13 -119.0(3)
C22 C17 Rh1 C13 126.1(4)
C13 C17 Rh1 S2 161.84(15)
C16 C17 Rh1 S2 42.8(2)
C22 C17 Rh1 S2 -72.0(3)
C13 C17 Rh1 S1 -58.3(2)
C16 C17 Rh1 S1 -177.35(13)
C22 C17 Rh1 S1 67.8(3)
C13 C17 Rh1 Rh2 -127.46(17)
C16 C17 Rh1 Rh2 113.54(16)
C22 C17 Rh1 Rh2 -1.3(3)
C23 P1 Rh2 S2 0.02(10)
C29 P1 Rh2 S2 -116.99(11)
C35 P1 Rh2 S2 122.74(12)
C23 P1 Rh2 Cl1 -174.03(10)
C29 P1 Rh2 Cl1 68.96(11)
C35 P1 Rh2 Cl1 -51.31(12)
C23 P1 Rh2 S1 -57.9(3)
C29 P1 Rh2 S1 -174.9(2)
C35 P1 Rh2 S1 64.9(3)
C23 P1 Rh2 Cl2 91.83(10)
C29 P1 Rh2 Cl2 -25.18(12)
C35 P1 Rh2 Cl2 -145.45(12)
C23 P1 Rh2 Rh1 -52.03(10)
C29 P1 Rh2 Rh1 -169.04(11)
C35 P1 Rh2 Rh1 70.69(12)
B8 Cl2 Rh2 P1 -133.74(11)
B8 Cl2 Rh2 S2 -39.04(11)
B8 Cl2 Rh2 Cl1 132.91(11)
B8 Cl2 Rh2 S1 42.69(11)
B8 Cl2 Rh2 Rh1 3.47(11)
C14 Rh1 Rh2 P1 -152.8(4)
C16 Rh1 Rh2 P1 -15.79(12)
C15 Rh1 Rh2 P1 30.4(2)
C13 Rh1 Rh2 P1 -104.51(12)
C17 Rh1 Rh2 P1 -63.37(10)
S2 Rh1 Rh2 P1 74.22(3)
S1 Rh1 Rh2 P1 -179.12(3)
C14 Rh1 Rh2 S2 133.0(4)
C16 Rh1 Rh2 S2 -90.00(12)
C15 Rh1 Rh2 S2 -43.8(2)
C13 Rh1 Rh2 S2 -178.72(12)
C17 Rh1 Rh2 S2 -137.58(10)
S1 Rh1 Rh2 S2 106.67(3)
C14 Rh1 Rh2 Cl1 -43.6(4)
C16 Rh1 Rh2 Cl1 93.43(12)
C15 Rh1 Rh2 Cl1 139.7(2)
C13 Rh1 Rh2 Cl1 4.71(12)
C17 Rh1 Rh2 Cl1 45.85(10)
S2 Rh1 Rh2 Cl1 -176.57(3)
S1 Rh1 Rh2 Cl1 -69.90(3)
C14 Rh1 Rh2 S1 26.3(4)
C16 Rh1 Rh2 S1 163.33(12)
C15 Rh1 Rh2 S1 -150.4(2)
C13 Rh1 Rh2 S1 74.61(12)
C17 Rh1 Rh2 S1 115.75(10)
S2 Rh1 Rh2 S1 -106.67(3)
C14 Rh1 Rh2 Cl2 77.2(4)
C16 Rh1 Rh2 Cl2 -145.80(12)
C15 Rh1 Rh2 Cl2 -99.6(2)
C13 Rh1 Rh2 Cl2 125.48(12)
C17 Rh1 Rh2 Cl2 166.63(10)
S2 Rh1 Rh2 Cl2 -55.79(3)
S1 Rh1 Rh2 Cl2 50.87(3)
B4 B9 S1 Rh1 -107.5(3)
B10 B9 S1 Rh1 -35.0(2)
B5 B9 S1 Rh1 168.8(2)
B12 B9 S1 Rh1 32.2(2)
B8 B9 S1 Rh1 96.9(2)
B4 B9 S1 Rh2 -177.2(3)
B10 B9 S1 Rh2 -104.8(2)
B5 B9 S1 Rh2 99.1(3)
B12 B9 S1 Rh2 -37.5(2)
B8 B9 S1 Rh2 27.2(2)
C14 Rh1 S1 B9 93.63(14)
C16 Rh1 S1 B9 154.8(4)
C15 Rh1 S1 B9 69.13(17)
C13 Rh1 S1 B9 131.09(13)
C17 Rh1 S1 B9 161.71(14)
S2 Rh1 S1 B9 -40.69(11)
Rh2 Rh1 S1 B9 -93.01(11)
C14 Rh1 S1 Rh2 -173.36(9)
C16 Rh1 S1 Rh2 -112.2(3)
C15 Rh1 S1 Rh2 162.15(13)
C13 Rh1 S1 Rh2 -135.89(9)
C17 Rh1 S1 Rh2 -105.28(10)
S2 Rh1 S1 Rh2 52.33(2)
P1 Rh2 S1 B9 110.2(2)
S2 Rh2 S1 B9 51.65(10)
Cl1 Rh2 S1 B9 -133.48(10)
Cl2 Rh2 S1 B9 -39.75(10)
Rh1 Rh2 S1 B9 103.91(10)
P1 Rh2 S1 Rh1 6.3(2)
S2 Rh2 S1 Rh1 -52.26(2)
Cl1 Rh2 S1 Rh1 122.61(2)
Cl2 Rh2 S1 Rh1 -143.65(2)
B7 B12 S2 Rh1 -171.4(2)
B11 B12 S2 Rh1 106.9(3)
B8 B12 S2 Rh1 -96.7(2)
B9 B12 S2 Rh1 -30.0(2)
B10 B12 S2 Rh1 34.8(2)
B7 B12 S2 Rh2 -99.5(3)
B11 B12 S2 Rh2 178.7(3)
B8 B12 S2 Rh2 -24.9(2)
B9 B12 S2 Rh2 41.9(2)
B10 B12 S2 Rh2 106.6(2)
C14 Rh1 S2 B12 -71.58(16)
C16 Rh1 S2 B12 -144.05(14)
C15 Rh1 S2 B12 -102.19(14)
C13 Rh1 S2 B12 -90.8(5)
C17 Rh1 S2 B12 -171.75(17)
S1 Rh1 S2 B12 39.98(11)
Rh2 Rh1 S2 B12 94.08(11)
C14 Rh1 S2 Rh2 -165.66(12)
C16 Rh1 S2 Rh2 121.87(9)
C15 Rh1 S2 Rh2 163.72(9)
C13 Rh1 S2 Rh2 175.1(5)
C17 Rh1 S2 Rh2 94.17(14)
S1 Rh1 S2 Rh2 -54.10(2)
P1 Rh2 S2 B12 133.45(11)
Cl1 Rh2 S2 B12 -85.61(19)
S1 Rh2 S2 B12 -52.62(11)
Cl2 Rh2 S2 B12 36.12(11)
Rh1 Rh2 S2 B12 -104.70(11)
P1 Rh2 S2 Rh1 -121.86(2)
Cl1 Rh2 S2 Rh1 19.09(17)
S1 Rh2 S2 Rh1 52.08(2)
Cl2 Rh2 S2 Rh1 140.81(2)
